data_1561802
loop_
_publ_author_name
'Seibel, Elizabeth M.'
'Xie, Weiwei'
'Gibson, Quinn D.'
'Cava, R.J.'

_publ_section_title
;
 Structure and magnetic properties of the REAuBi2 (RE=La--Nd, Sm) phases
;
_journal_name_full 'Journal of Solid State Chemistry'
_journal_page_first 318
_journal_page_last 324
_journal_paper_doi 10.1016/j.jssc.2015.07.013
_journal_volume 230
_journal_year 2015
_chemical_formula_sum 'Au Bi2 Sm'
_chemical_formula_weight 765.28
_space_group_crystal_system tetragonal
_space_group_IT_number 129
_space_group_name_Hall '-P 4a 2a'
_space_group_name_H-M_alt 'P 4/n m m :2'
_atom_sites_solution_hydrogens .
_audit_creation_method SHELXL-2013
_cell_angle_alpha 90
_cell_angle_beta 90
_cell_angle_gamma 90
_cell_formula_units_Z 2
_cell_length_a 4.599(3)
_cell_length_b 4.599(3)
_cell_length_c 9.747(8)
_cell_measurement_reflns_used 91
_cell_measurement_temperature 301(2)
_cell_measurement_theta_max 27.16
_cell_measurement_theta_min 6.10
_cell_volume 206.2(3)
_computing_cell_refinement 'Bruker SAINT'
_computing_data_collection 'Bruker APEX2'
_computing_data_reduction 'Bruker SAINT'
_computing_molecular_graphics 'Bruker SHELXTL'
_computing_publication_material 'Bruker SHELXTL'
_computing_structure_refinement 'SHELXL-2013 (Sheldrick, 2013)'
_computing_structure_solution 'SHELXS-97 (Sheldrick 2008)'
_diffrn_ambient_temperature 301(2)
_diffrn_measured_fraction_theta_full 0.982
_diffrn_measured_fraction_theta_max 0.965
_diffrn_measurement_device_type 'Bruker APEX-II CCD'
_diffrn_measurement_method '\f and \w scans'
_diffrn_radiation_type MoK\a
_diffrn_radiation_wavelength 0.71073
_diffrn_reflns_av_R_equivalents 0.1034
_diffrn_reflns_av_unetI/netI 0.0613
_diffrn_reflns_Laue_measured_fraction_full 0.982
_diffrn_reflns_Laue_measured_fraction_max 0.965
_diffrn_reflns_limit_h_max 6
_diffrn_reflns_limit_h_min -5
_diffrn_reflns_limit_k_max 5
_diffrn_reflns_limit_k_min -5
_diffrn_reflns_limit_l_max 13
_diffrn_reflns_limit_l_min -12
_diffrn_reflns_number 1462
_diffrn_reflns_point_group_measured_fraction_full 0.982
_diffrn_reflns_point_group_measured_fraction_max 0.965
_diffrn_reflns_theta_full 25.242
_diffrn_reflns_theta_max 29.678
_diffrn_reflns_theta_min 4.901
_exptl_absorpt_coefficient_mu 134.371
_exptl_absorpt_correction_T_max 0.5479
_exptl_absorpt_correction_T_min 0.0790
_exptl_absorpt_correction_type integration
_exptl_crystal_colour Metallic
_exptl_crystal_density_diffrn 12.329
_exptl_crystal_density_method 'Not measured'
_exptl_crystal_description Irregular
_exptl_crystal_F_000 614
_exptl_crystal_size_max 0.020
_exptl_crystal_size_mid 0.015
_exptl_crystal_size_min 0.009
_refine_diff_density_max 5.711
_refine_diff_density_min -4.605
_refine_diff_density_rms 1.198
_refine_ls_extinction_coef .
_refine_ls_extinction_method none
_refine_ls_goodness_of_fit_ref 1.186
_refine_ls_hydrogen_treatment undef
_refine_ls_matrix_type full
_refine_ls_number_parameters 11
_refine_ls_number_reflns 175
_refine_ls_number_restraints 0
_refine_ls_restrained_S_all 1.186
_refine_ls_R_factor_all 0.0843
_refine_ls_R_factor_gt 0.0508
_refine_ls_shift/su_max 0.000
_refine_ls_shift/su_mean 0.000
_refine_ls_structure_factor_coef Fsqd
_refine_ls_weighting_details 'w=1/[\s^2^(Fo^2^)+(0.0645P)^2^+0.8180P] where P=(Fo^2^+2Fc^2^)/3'
_refine_ls_weighting_scheme calc
_refine_ls_wR_factor_gt 0.1233
_refine_ls_wR_factor_ref 0.1350
_reflns_Friedel_coverage 0.000
_reflns_Friedel_fraction_full .
_reflns_Friedel_fraction_max .
_reflns_number_gt 126
_reflns_number_total 175
_reflns_threshold_expression 'I > 2\s(I)'
_cod_data_source_file JSSC-2015-230-318.cif
_cod_data_source_block mo_Liz405_0m
_cod_depositor_comments
;
The following automatic conversions were performed:

data item '_exptl_crystal_density_meas' value 'None' was changed to
'?' -- the value is perceived as not measured.

Automatic conversion script
Id: cif_fix_values 8369 2020-08-20 11:38:08Z andrius 
;
_cod_original_cell_volume 206.1(3)
_cod_original_sg_symbol_H-M 'P 4/n m m'
_cod_database_code 1561802
_shelx_space_group_comment
; 
The symmetry employed for this shelxl refinement is uniquely defined 
by the following loop, which should always be used as a source of 
symmetry information in preference to the above space-group names. 
They are only intended as comments. 
;
_shelxl_version_number 2013-4

loop_
_space_group_symop_operation_xyz
'x, y, z'
'-x+1/2, -y+1/2, z'
'-y+1/2, x, z'
'y, -x+1/2, z'
'-x, y+1/2, -z'
'x+1/2, -y, -z'
'y+1/2, x+1/2, -z'
'-y, -x, -z'
'-x, -y, -z'
'x-1/2, y-1/2, -z'
'y-1/2, -x, -z'
'-y, x-1/2, -z'
'x, -y-1/2, z'
'-x-1/2, y, z'
'-y-1/2, -x-1/2, z'
'y, x, z'

loop_
_atom_site_label
_atom_site_type_symbol
_atom_site_fract_x
_atom_site_fract_y
_atom_site_fract_z
_atom_site_U_iso_or_equiv
_atom_site_adp_type
_atom_site_occupancy
_atom_site_site_symmetry_order
_atom_site_calc_flag
_atom_site_refinement_flags_posn
_atom_site_refinement_flags_adp
_atom_site_refinement_flags_occupancy
_atom_site_disorder_assembly
_atom_site_disorder_group
Bi1 Bi 0.2500 0.2500 0.8153(6) 0.0195(12) Uani 1 8 d S T P . .
Sm2 Sm -0.2500 -0.2500 0.7635(7) 0.0176(14) Uani 1 8 d S T P . .
Bi3 Bi 0.7500 0.2500 0.5000 0.0166(11) Uani 1 8 d S T P . .
Au4 Au 0.7500 0.2500 0.0000 0.0236(13) Uani 1 8 d S T P . .

loop_
_atom_site_aniso_label
_atom_site_aniso_U_11
_atom_site_aniso_U_22
_atom_site_aniso_U_33
_atom_site_aniso_U_23
_atom_site_aniso_U_13
_atom_site_aniso_U_12
Bi1 0.0105(14) 0.0105(14) 0.037(3) 0.000 0.000 0.000
Sm2 0.0188(18) 0.0188(18) 0.015(3) 0.000 0.000 0.000
Bi3 0.0160(14) 0.0160(14) 0.018(2) 0.000 0.000 0.000
Au4 0.0233(16) 0.0233(16) 0.024(3) 0.000 0.000 0.000

loop_
_atom_type_symbol
_atom_type_description
_atom_type_scat_dispersion_real
_atom_type_scat_dispersion_imag
_atom_type_scat_source
Sm Sm -0.1638 3.4418 'International Tables Vol C Tables 4.2.6.8 and 6.1.1.4'
Au Au -2.0133 8.8022 'International Tables Vol C Tables 4.2.6.8 and 6.1.1.4'
Bi Bi -4.1077 10.2566 'International Tables Vol C Tables 4.2.6.8 and 6.1.1.4'

loop_
_geom_angle_atom_site_label_1
_geom_angle_atom_site_label_2
_geom_angle_atom_site_label_3
_geom_angle
_geom_angle_site_symmetry_1
_geom_angle_site_symmetry_3
Au4 Bi1 Au4 67.66(10) 9_666 1_556
Au4 Bi1 Au4 103.88(19) 9_666 9_656
Au4 Bi1 Au4 67.66(10) 1_556 9_656
Au4 Bi1 Au4 67.66(10) 9_666 1_456
Au4 Bi1 Au4 103.88(19) 1_556 1_456
Au4 Bi1 Au4 67.66(10) 9_656 1_456
Au4 Bi1 Sm2 130.14(11) 9_666 .
Au4 Bi1 Sm2 130.14(11) 1_556 .
Au4 Bi1 Sm2 62.89(9) 9_656 .
Au4 Bi1 Sm2 62.89(9) 1_456 .
Au4 Bi1 Sm2 62.89(9) 9_666 1_665
Au4 Bi1 Sm2 62.89(9) 1_556 1_665
Au4 Bi1 Sm2 130.14(11) 9_656 1_665
Au4 Bi1 Sm2 130.14(11) 1_456 1_665
Sm2 Bi1 Sm2 162.4(3) . 1_665
Au4 Bi1 Sm2 130.14(11) 9_666 1_655
Au4 Bi1 Sm2 62.89(9) 1_556 1_655
Au4 Bi1 Sm2 62.89(9) 9_656 1_655
Au4 Bi1 Sm2 130.14(11) 1_456 1_655
Sm2 Bi1 Sm2 88.65(4) . 1_655
Sm2 Bi1 Sm2 88.65(4) 1_665 1_655
Au4 Bi1 Sm2 62.89(9) 9_666 1_565
Au4 Bi1 Sm2 130.14(11) 1_556 1_565
Au4 Bi1 Sm2 130.14(11) 9_656 1_565
Au4 Bi1 Sm2 62.89(9) 1_456 1_565
Sm2 Bi1 Sm2 88.65(4) . 1_565
Sm2 Bi1 Sm2 88.65(4) 1_665 1_565
Sm2 Bi1 Sm2 162.4(3) 1_655 1_565
Au4 Sm2 Au4 59.92(10) 9_656 1_456
Au4 Sm2 Au4 89.87(18) 9_656 9_556
Au4 Sm2 Au4 59.92(10) 1_456 9_556
Au4 Sm2 Au4 59.92(10) 9_656 1_446
Au4 Sm2 Au4 89.87(18) 1_456 1_446
Au4 Sm2 Au4 59.92(10) 9_556 1_446
Au4 Sm2 Bi1 52.99(8) 9_656 .
Au4 Sm2 Bi1 52.99(8) 1_456 .
Au4 Sm2 Bi1 112.65(15) 9_556 .
Au4 Sm2 Bi1 112.65(15) 1_446 .
Au4 Sm2 Bi1 112.64(15) 9_656 1_445
Au4 Sm2 Bi1 112.64(15) 1_456 1_445
Au4 Sm2 Bi1 52.99(8) 9_556 1_445
Au4 Sm2 Bi1 52.99(8) 1_446 1_445
Bi1 Sm2 Bi1 162.4(3) . 1_445
Au4 Sm2 Bi1 52.99(8) 9_656 1_545
Au4 Sm2 Bi1 112.64(15) 1_456 1_545
Au4 Sm2 Bi1 112.64(15) 9_556 1_545
Au4 Sm2 Bi1 52.99(8) 1_446 1_545
Bi1 Sm2 Bi1 88.65(4) . 1_545
Bi1 Sm2 Bi1 88.65(4) 1_445 1_545
Au4 Sm2 Bi1 112.64(15) 9_656 1_455
Au4 Sm2 Bi1 52.99(8) 1_456 1_455
Au4 Sm2 Bi1 52.99(8) 9_556 1_455
Au4 Sm2 Bi1 112.64(15) 1_446 1_455
Bi1 Sm2 Bi1 88.65(4) . 1_455
Bi1 Sm2 Bi1 88.65(4) 1_445 1_455
Bi1 Sm2 Bi1 162.4(3) 1_545 1_455
Au4 Sm2 Bi3 121.83(4) 9_656 1_445
Au4 Sm2 Bi3 176.90(16) 1_456 1_445
Au4 Sm2 Bi3 121.83(4) 9_556 1_445
Au4 Sm2 Bi3 93.23(6) 1_446 1_445
Bi1 Sm2 Bi3 125.47(13) . 1_445
Bi1 Sm2 Bi3 69.40(9) 1_445 1_445
Bi1 Sm2 Bi3 69.40(9) 1_545 1_445
Bi1 Sm2 Bi3 125.47(13) 1_455 1_445
Au4 Sm2 Bi3 176.90(16) 9_656 9_556
Au4 Sm2 Bi3 121.83(4) 1_456 9_556
Au4 Sm2 Bi3 93.23(6) 9_556 9_556
Au4 Sm2 Bi3 121.83(4) 1_446 9_556
Bi1 Sm2 Bi3 125.47(13) . 9_556
Bi1 Sm2 Bi3 69.40(9) 1_445 9_556
Bi1 Sm2 Bi3 125.47(13) 1_545 9_556
Bi1 Sm2 Bi3 69.40(9) 1_455 9_556
Bi3 Sm2 Bi3 56.28(10) 1_445 9_556
Au4 Sm2 Bi3 93.23(6) 9_656 9_656
Au4 Sm2 Bi3 121.83(4) 1_456 9_656
Au4 Sm2 Bi3 176.90(16) 9_556 9_656
Au4 Sm2 Bi3 121.83(4) 1_446 9_656
Bi1 Sm2 Bi3 69.40(9) . 9_656
Bi1 Sm2 Bi3 125.47(13) 1_445 9_656
Bi1 Sm2 Bi3 69.40(9) 1_545 9_656
Bi1 Sm2 Bi3 125.47(13) 1_455 9_656
Bi3 Sm2 Bi3 56.28(10) 1_445 9_656
Bi3 Sm2 Bi3 83.67(16) 9_556 9_656
Au4 Sm2 Bi3 121.83(4) 9_656 1_455
Au4 Sm2 Bi3 93.23(6) 1_456 1_455
Au4 Sm2 Bi3 121.83(4) 9_556 1_455
Au4 Sm2 Bi3 176.90(16) 1_446 1_455
Bi1 Sm2 Bi3 69.40(9) . 1_455
Bi1 Sm2 Bi3 125.47(13) 1_445 1_455
Bi1 Sm2 Bi3 125.47(13) 1_545 1_455
Bi1 Sm2 Bi3 69.40(9) 1_455 1_455
Bi3 Sm2 Bi3 83.67(16) 1_445 1_455
Bi3 Sm2 Bi3 56.28(10) 9_556 1_455
Bi3 Sm2 Bi3 56.28(10) 9_656 1_455
Bi3 Bi3 Bi3 180.0 9_766 9_656
Bi3 Bi3 Bi3 90.0 9_766 9_666
Bi3 Bi3 Bi3 90.0 9_656 9_666
Bi3 Bi3 Bi3 90.0 9_766 9_756
Bi3 Bi3 Bi3 90.0 9_656 9_756
Bi3 Bi3 Bi3 180.0 9_666 9_756
Bi3 Bi3 Sm2 118.14(5) 9_766 9_556
Bi3 Bi3 Sm2 61.86(5) 9_656 9_556
Bi3 Bi3 Sm2 61.86(5) 9_666 9_556
Bi3 Bi3 Sm2 118.14(5) 9_756 9_556
Bi3 Bi3 Sm2 61.86(5) 9_766 1_665
Bi3 Bi3 Sm2 118.14(5) 9_656 1_665
Bi3 Bi3 Sm2 61.86(5) 9_666 1_665
Bi3 Bi3 Sm2 118.14(5) 9_756 1_665
Sm2 Bi3 Sm2 123.72(10) 9_556 1_665
Bi3 Bi3 Sm2 118.14(5) 9_766 1_655
Bi3 Bi3 Sm2 61.86(5) 9_656 1_655
Bi3 Bi3 Sm2 118.14(5) 9_666 1_655
Bi3 Bi3 Sm2 61.86(5) 9_756 1_655
Sm2 Bi3 Sm2 123.72(10) 9_556 1_655
Sm2 Bi3 Sm2 83.67(16) 1_665 1_655
Bi3 Bi3 Sm2 61.86(5) 9_766 9_656
Bi3 Bi3 Sm2 118.14(5) 9_656 9_656
Bi3 Bi3 Sm2 118.14(5) 9_666 9_656
Bi3 Bi3 Sm2 61.86(5) 9_756 9_656
Sm2 Bi3 Sm2 83.67(16) 9_556 9_656
Sm2 Bi3 Sm2 123.72(10) 1_665 9_656
Sm2 Bi3 Sm2 123.72(10) 1_655 9_656
Bi1 Au4 Bi1 112.34(10) 9_666 1_554
Bi1 Au4 Bi1 112.34(10) 9_666 1_654
Bi1 Au4 Bi1 103.88(19) 1_554 1_654
Bi1 Au4 Bi1 103.88(19) 9_666 9_656
Bi1 Au4 Bi1 112.34(10) 1_554 9_656
Bi1 Au4 Bi1 112.34(10) 1_654 9_656
Bi1 Au4 Au4 56.17(5) 9_666 9_765
Bi1 Au4 Au4 123.83(5) 1_554 9_765
Bi1 Au4 Au4 56.17(5) 1_654 9_765
Bi1 Au4 Au4 123.83(5) 9_656 9_765
Bi1 Au4 Au4 123.83(5) 9_666 9_655
Bi1 Au4 Au4 56.17(5) 1_554 9_655
Bi1 Au4 Au4 123.83(5) 1_654 9_655
Bi1 Au4 Au4 56.17(5) 9_656 9_655
Au4 Au4 Au4 180.0 9_765 9_655
Bi1 Au4 Au4 56.17(5) 9_666 9_665
Bi1 Au4 Au4 56.17(5) 1_554 9_665
Bi1 Au4 Au4 123.83(5) 1_654 9_665
Bi1 Au4 Au4 123.83(5) 9_656 9_665
Au4 Au4 Au4 90.0 9_765 9_665
Au4 Au4 Au4 90.0 9_655 9_665
Bi1 Au4 Au4 123.83(5) 9_666 9_755
Bi1 Au4 Au4 123.83(5) 1_554 9_755
Bi1 Au4 Au4 56.17(5) 1_654 9_755
Bi1 Au4 Au4 56.17(5) 9_656 9_755
Au4 Au4 Au4 90.0 9_765 9_755
Au4 Au4 Au4 90.0 9_655 9_755
Au4 Au4 Au4 180.0 9_665 9_755
Bi1 Au4 Sm2 172.99(10) 9_666 1_654
Bi1 Au4 Sm2 64.12(8) 1_554 1_654
Bi1 Au4 Sm2 64.12(8) 1_654 1_654
Bi1 Au4 Sm2 83.13(15) 9_656 1_654
Au4 Au4 Sm2 119.96(5) 9_765 1_654
Au4 Au4 Sm2 60.04(5) 9_655 1_654
Au4 Au4 Sm2 119.96(5) 9_665 1_654
Au4 Au4 Sm2 60.04(5) 9_755 1_654
Bi1 Au4 Sm2 64.12(8) 9_666 9_656
Bi1 Au4 Sm2 172.99(10) 1_554 9_656
Bi1 Au4 Sm2 83.13(15) 1_654 9_656
Bi1 Au4 Sm2 64.12(8) 9_656 9_656
Au4 Au4 Sm2 60.04(5) 9_765 9_656
Au4 Au4 Sm2 119.96(5) 9_655 9_656
Au4 Au4 Sm2 119.96(5) 9_665 9_656
Au4 Au4 Sm2 60.04(5) 9_755 9_656
Sm2 Au4 Sm2 120.08(10) 1_654 9_656
Bi1 Au4 Sm2 83.13(15) 9_666 1_664
Bi1 Au4 Sm2 64.12(8) 1_554 1_664
Bi1 Au4 Sm2 64.12(8) 1_654 1_664
Bi1 Au4 Sm2 172.99(10) 9_656 1_664
Au4 Au4 Sm2 60.04(5) 9_765 1_664
Au4 Au4 Sm2 119.96(5) 9_655 1_664
Au4 Au4 Sm2 60.04(5) 9_665 1_664
Au4 Au4 Sm2 119.96(5) 9_755 1_664
Sm2 Au4 Sm2 89.87(18) 1_654 1_664
Sm2 Au4 Sm2 120.08(10) 9_656 1_664
Bi1 Au4 Sm2 64.12(8) 9_666 9_556
Bi1 Au4 Sm2 83.13(15) 1_554 9_556
Bi1 Au4 Sm2 172.99(10) 1_654 9_556
Bi1 Au4 Sm2 64.12(8) 9_656 9_556
Au4 Au4 Sm2 119.96(5) 9_765 9_556
Au4 Au4 Sm2 60.04(5) 9_655 9_556
Au4 Au4 Sm2 60.04(5) 9_665 9_556
Au4 Au4 Sm2 119.96(5) 9_755 9_556
Sm2 Au4 Sm2 120.08(10) 1_654 9_556
Sm2 Au4 Sm2 89.87(18) 9_656 9_556
Sm2 Au4 Sm2 120.08(10) 1_664 9_556

loop_
_geom_bond_atom_site_label_1
_geom_bond_atom_site_label_2
_geom_bond_distance
_geom_bond_site_symmetry_2
Bi1 Au4 2.920(4) 9_666
Bi1 Au4 2.920(4) 1_556
Bi1 Au4 2.920(4) 9_656
Bi1 Au4 2.920(4) 1_456
Bi1 Sm2 3.291(2) .
Bi1 Sm2 3.291(2) 1_665
Bi1 Sm2 3.291(2) 1_655
Bi1 Sm2 3.291(2) 1_565
Sm2 Au4 3.256(5) 9_656
Sm2 Au4 3.256(5) 1_456
Sm2 Au4 3.256(5) 9_556
Sm2 Au4 3.256(5) 1_446
Sm2 Bi1 3.291(2) 1_445
Sm2 Bi1 3.291(2) 1_545
Sm2 Bi1 3.291(2) 1_455
Sm2 Bi3 3.448(5) 1_445
Sm2 Bi3 3.448(5) 9_556
Sm2 Bi3 3.448(5) 9_656
Sm2 Bi3 3.448(5) 1_455
Bi3 Bi3 3.252(2) 9_766
Bi3 Bi3 3.252(2) 9_656
Bi3 Bi3 3.252(2) 9_666
Bi3 Bi3 3.252(2) 9_756
Bi3 Sm2 3.448(5) 9_556
Bi3 Sm2 3.448(5) 1_665
Bi3 Sm2 3.448(5) 1_655
Bi3 Sm2 3.448(5) 9_656
Au4 Bi1 2.920(4) 9_666
Au4 Bi1 2.920(4) 1_554
Au4 Bi1 2.920(4) 1_654
Au4 Bi1 2.920(4) 9_656
Au4 Au4 3.252(2) 9_765
Au4 Au4 3.252(2) 9_655
Au4 Au4 3.252(2) 9_665
Au4 Au4 3.252(2) 9_755
Au4 Sm2 3.256(5) 1_654
Au4 Sm2 3.256(5) 9_656
Au4 Sm2 3.256(5) 1_664
Au4 Sm2 3.256(5) 9_556
